data_9008439
loop_
_publ_author_name
'Hejny, C.'
'Armbruster, T.'

_publ_section_title
;
 Polytypism in xonotlite Ca6Si6O17(OH)2
 Note: polytype derived from structure in Kudoh and Takeuchi (1979)
;
_journal_name_full 'Zeitschrift fur Kristallographie'
_journal_page_first 396
_journal_page_last 408
_journal_paper_doi 10.1524/zkri.216.7.396.20363
_journal_volume 216
_journal_year 2001
_chemical_compound_source 'model structure, not experimentally determined'
_chemical_formula_sum 'Ca6 O19 Si6'
_chemical_name_mineral Xonotlite
_space_group_IT_number 13
_symmetry_space_group_name_Hall '-P 2ya'
_symmetry_space_group_name_H-M 'P 1 2/a 1'
_cell_angle_alpha 90
_cell_angle_beta 90.36
_cell_angle_gamma 90
_cell_length_a 17.032
_cell_length_b 7.363
_cell_length_c 7.012
_cell_formula_units_Z 2
_cell_volume 879.334
_database_code_amcsd 0011090
_exptl_crystal_density_diffrn 2.693
_cod_original_formula_sum 'Ca6 Si6 O19'
_cod_database_code 9008439

loop_
_space_group_symop_operation_xyz
x,y,z
1/2-x,y,-z
1/2+x,-y,z
-x,-y,-z

loop_
_atom_site_label
_atom_site_fract_x
_atom_site_fract_y
_atom_site_fract_z
Ca1 0.25000 0.37500 0.50000
Ca2 0.25000 0.87500 0.50000
Ca3 0.06680 0.13110 0.33680
Ca4 0.06930 0.61910 0.34140
Si1 0.10590 0.16410 0.76820
Si2 0.10590 0.58600 0.76860
Si3 0.15910 0.87520 0.05620
O1 0.25000 0.87500 0.00000
O2 0.10950 0.37560 0.84220
O3 0.17560 0.63010 0.61920
O4 0.17170 0.12010 0.61740
O5 0.11490 0.05420 0.97200
O6 0.11470 0.69650 0.97160
O7 0.02120 0.62760 0.66520
O8 0.02150 0.12230 0.67400
O9 0.14940 0.87590 0.27800
O10 0.14890 0.37370 0.26940

loop_
_cod_related_entry_id
_cod_related_entry_database
_cod_related_entry_code
1 AMCSD 0011090
